data_7715760
loop_
_publ_author_name
'Tonon, Giovanni'
'Mauceri, Matteo'
'Cavarzerani, Enrico'
'Piccolo, Rachele'
'Santo, Claudio'
'Demitri, Nicola'
'Orian, Laura'
'Nogara, Pablo A.'
'Rocha, Jo&#xe3;o Batista T'
'Canzonieri, Vincenzo'
'Rizzolio, Flavio'
'Visentin, Fabiano'
'Scattolin, Thomas'

_publ_section_title
;
 Unveiling the promising anticancer activity of palladium(II)-aryl
 complexes bearing diphosphine ligands: a structure-activity relationship
 analysis.
;
_journal_issue 19
_journal_name_full 'Dalton transactions (Cambridge, England : 2003)'
_journal_page_first 8463
_journal_page_last 8477
_journal_paper_doi 10.1039/d4dt00919c
_journal_volume 53
_journal_year 2024
_chemical_formula_moiety 'C19 H19 Br N2 O2 Pd S'
_chemical_formula_sum 'C19 H19 Br N2 O2 Pd S'
_chemical_formula_weight 525.73
_space_group_crystal_system monoclinic
_space_group_IT_number 14
_space_group_name_Hall '-P 2ybc'
_space_group_name_H-M_alt 'P 1 21/c 1'
_atom_sites_solution_hydrogens geom
_atom_sites_solution_primary direct
_atom_sites_solution_secondary difmap
_audit_creation_method SHELXL-2018/3
_audit_update_record
;
2024-01-09 deposited with the CCDC.	2024-04-17 downloaded from the CCDC.
;
_cell_angle_alpha 90
_cell_angle_beta 95.72(3)
_cell_angle_gamma 90
_cell_formula_units_Z 4
_cell_length_a 10.774(2)
_cell_length_b 15.515(3)
_cell_length_c 11.805(2)
_cell_measurement_reflns_used 18759
_cell_measurement_temperature 298(2)
_cell_measurement_theta_max 31.091
_cell_measurement_theta_min 1.897
_cell_volume 1963.5(6)
_computing_cell_refinement 'XDS (Kabsch, 2010)'
_computing_data_collection 'Elettra XRD2 Data Collection SW'
_computing_data_reduction 'XDS (Kabsch, 2010)'
_computing_molecular_graphics 'Ortep3 for Windows - Coot'
_computing_publication_material 'enCIFer - publCIF'
_computing_structure_refinement 'SHELXL-2018/3 (Sheldrick, 2015)'
_computing_structure_solution 'SHELXT (Sheldrick, 2015)'
_diffrn_ambient_temperature 298(2)
_diffrn_measured_fraction_theta_full 0.993
_diffrn_measured_fraction_theta_max 0.892
_diffrn_measurement_device_type
;
'Arinax MD2s Goniometer, Pilatus 6M detector'
;
_diffrn_measurement_method 'Rotating crystal'
_diffrn_radiation_type Synchrotron
_diffrn_radiation_wavelength 0.620
_diffrn_reflns_av_R_equivalents 0.0316
_diffrn_reflns_av_unetI/netI 0.0203
_diffrn_reflns_Laue_measured_fraction_full 0.993
_diffrn_reflns_Laue_measured_fraction_max 0.892
_diffrn_reflns_limit_h_max 17
_diffrn_reflns_limit_h_min -17
_diffrn_reflns_limit_k_max 24
_diffrn_reflns_limit_k_min -24
_diffrn_reflns_limit_l_max 19
_diffrn_reflns_limit_l_min -19
_diffrn_reflns_number 45706
_diffrn_reflns_point_group_measured_fraction_full 0.993
_diffrn_reflns_point_group_measured_fraction_max 0.892
_diffrn_reflns_theta_full 21.835
_diffrn_reflns_theta_max 31.091
_diffrn_reflns_theta_min 1.897
_diffrn_source 'Elettra Synchrotron - XRD2 BL'
_diffrn_standards_decay_% 0
_diffrn_standards_interval_count 0
_diffrn_standards_number 0
_exptl_absorpt_coefficient_mu 2.153
_exptl_absorpt_correction_type none
_exptl_crystal_colour Yellow
_exptl_crystal_density_diffrn 1.778
_exptl_crystal_description 'Thick Plates'
_exptl_crystal_F_000 1040
_exptl_crystal_size_max 0.050
_exptl_crystal_size_mid 0.050
_exptl_crystal_size_min 0.020
_refine_diff_density_max 1.611
_refine_diff_density_min -1.461
_refine_diff_density_rms 0.086
_refine_ls_extinction_coef 0.0228(8)
_refine_ls_extinction_expression Fc^*^=kFc[1+0.001xFc^2^\l^3^/sin(2\q)]^-1/4^
_refine_ls_extinction_method 'SHELXL-2018/3 (Sheldrick 2018)'
_refine_ls_goodness_of_fit_ref 1.038
_refine_ls_hydrogen_treatment constr
_refine_ls_matrix_type full
_refine_ls_number_parameters 239
_refine_ls_number_reflns 8479
_refine_ls_number_restraints 0
_refine_ls_restrained_S_all 1.038
_refine_ls_R_factor_all 0.0350
_refine_ls_R_factor_gt 0.0313
_refine_ls_shift/su_max 0.003
_refine_ls_shift/su_mean 0.000
_refine_ls_structure_factor_coef Fsqd
_refine_ls_weighting_details 'w=1/[\s^2^(Fo^2^)+(0.0429P)^2^+0.7870P] where P=(Fo^2^+2Fc^2^)/3'
_refine_ls_weighting_scheme calc
_refine_ls_wR_factor_gt 0.0861
_refine_ls_wR_factor_ref 0.0894
_reflns_Friedel_coverage 0.000
_reflns_number_gt 7537
_reflns_number_total 8479
_reflns_threshold_expression 'I > 2\s(I)'
_cod_data_source_file d4dt00919c2.cif
_cod_data_source_block GT16RT
_cod_depositor_comments 'Adding full bibliography for 7715758--7715763.cif.'
_cod_original_cell_volume 1963.5(7)
_cod_original_sg_symbol_H-M 'P 21/c'
_cod_database_code 7715760
_shelx_shelxl_version_number 2018/3
_shelx_space_group_comment
;
The symmetry employed for this shelxl refinement is uniquely defined
by the following loop, which should always be used as a source of
symmetry information in preference to the above space-group names.
They are only intended as comments.
;
_shelx_estimated_absorpt_t_min 0.900
_shelx_estimated_absorpt_t_max 0.958

loop_
_space_group_symop_operation_xyz
'x, y, z'
'-x, y+1/2, -z+1/2'
'-x, -y, -z'
'x, -y-1/2, z-1/2'

loop_
_atom_site_label
_atom_site_type_symbol
_atom_site_fract_x
_atom_site_fract_y
_atom_site_fract_z
_atom_site_U_iso_or_equiv
_atom_site_adp_type
_atom_site_occupancy
_atom_site_site_symmetry_order
_atom_site_calc_flag
_atom_site_refinement_flags_posn
_atom_site_refinement_flags_adp
_atom_site_refinement_flags_occupancy
_atom_site_disorder_assembly
_atom_site_disorder_group
Pd_1 Pd 0.51751(2) 0.40662(2) 0.67437(2) 0.03906(5) Uani 1 1 d . . . . .
Br_3 Br 0.36445(2) 0.46742(2) 0.79084(3) 0.07214(9) Uani 1 1 d . . . . .
S_2 S 0.65988(4) 0.34846(3) 0.56498(4) 0.04204(8) Uani 1 1 d . . . . .
N1_2 N 0.67784(13) 0.45455(9) 0.77749(13) 0.0419(3) Uani 1 1 d . . . . .
C6_2 C 0.78976(15) 0.44717(10) 0.73193(16) 0.0424(3) Uani 1 1 d . . . . .
C8_2 C 0.9050(2) 0.39915(15) 0.5783(2) 0.0612(5) Uani 1 1 d . . . . .
H8_2 H 0.907616 0.370710 0.509207 0.073 Uiso 1 1 calc R U . . .
C5_2 C 0.89927(17) 0.48820(12) 0.78380(19) 0.0506(4) Uani 1 1 d . . . . .
C9_2 C 1.0132(2) 0.44046(18) 0.6299(3) 0.0700(6) Uani 1 1 d . . . . .
H9_2 H 1.086862 0.438359 0.594972 0.084 Uiso 1 1 calc R U . . .
C7_2 C 0.79592(16) 0.40075(11) 0.62961(18) 0.0464(4) Uani 1 1 d . . . . .
C2_2 C 0.67479(19) 0.49732(13) 0.87382(17) 0.0494(4) Uani 1 1 d . . . . .
H2_2 H 0.599236 0.501022 0.905350 0.059 Uiso 1 1 calc R U . . .
C4_2 C 0.8903(2) 0.53376(14) 0.8858(2) 0.0575(5) Uani 1 1 d . . . . .
H4_2 H 0.960204 0.561168 0.921866 0.069 Uiso 1 1 calc R U . . .
C3_2 C 0.7801(2) 0.53769(14) 0.93141(19) 0.0580(5) Uani 1 1 d . . . . .
H3_2 H 0.773945 0.566558 0.999663 0.070 Uiso 1 1 calc R U . . .
C10_2 C 1.01043(18) 0.48306(15) 0.7297(3) 0.0646(6) Uani 1 1 d . . . . .
H10_2 H 1.082581 0.509299 0.763198 0.078 Uiso 1 1 calc R U . . .
C14_2 C 0.7977(2) 0.19740(16) 0.5627(2) 0.0631(5) Uani 1 1 d . . . . .
H14A_2 H 0.869839 0.226637 0.598301 0.095 Uiso 1 1 calc R U . . .
H14B_2 H 0.791832 0.206835 0.481933 0.095 Uiso 1 1 calc R U . . .
H14C_2 H 0.804932 0.136754 0.578047 0.095 Uiso 1 1 calc R U . . .
C11_2 C 0.68099(19) 0.23230(11) 0.60983(16) 0.0475(4) Uani 1 1 d . . . . .
C12_2 C 0.6907(3) 0.22482(16) 0.73826(19) 0.0745(8) Uani 1 1 d . . . . .
H12A_2 H 0.697733 0.165196 0.759674 0.112 Uiso 1 1 calc R U . . .
H12B_2 H 0.617396 0.248997 0.765876 0.112 Uiso 1 1 calc R U . . .
H12C_2 H 0.763027 0.255525 0.770678 0.112 Uiso 1 1 calc R U . . .
C13_2 C 0.5669(2) 0.18683(15) 0.5516(2) 0.0647(6) Uani 1 1 d . . . . .
H13A_2 H 0.576094 0.125691 0.561791 0.097 Uiso 1 1 calc R U . . .
H13B_2 H 0.558979 0.200107 0.471757 0.097 Uiso 1 1 calc R U . . .
H13C_2 H 0.493727 0.205974 0.584412 0.097 Uiso 1 1 calc R U . . .
C1_4 C 0.19566(17) 0.26835(13) 0.53868(17) 0.0486(4) Uani 1 1 d . . . . .
H1_4 H 0.139742 0.229790 0.566133 0.058 Uiso 1 1 calc R U . . .
C2_4 C 0.29152(17) 0.30367(13) 0.61062(16) 0.0473(3) Uani 1 1 d . . . . .
H2_4 H 0.299132 0.289224 0.687457 0.057 Uiso 1 1 calc R U . . .
C3_4 C 0.37743(15) 0.36089(11) 0.56976(16) 0.0429(3) Uani 1 1 d . . . . .
C4_4 C 0.36392(18) 0.38240(13) 0.45586(18) 0.0519(4) Uani 1 1 d . . . . .
H4_4 H 0.420407 0.420246 0.427822 0.062 Uiso 1 1 calc R U . . .
C5_4 C 0.26693(19) 0.34840(13) 0.38179(18) 0.0522(4) Uani 1 1 d . . . . .
H5_4 H 0.257836 0.363600 0.305211 0.063 Uiso 1 1 calc R U . . .
C6_4 C 0.18480(16) 0.29159(12) 0.42516(16) 0.0466(3) Uani 1 1 d . . . . .
N1_4 N 0.08154(17) 0.25633(15) 0.35015(17) 0.0610(5) Uani 1 1 d . . . . .
O1_4 O 0.0622(2) 0.28566(17) 0.25457(17) 0.0898(7) Uani 1 1 d . . . . .
O2_4 O 0.0192(2) 0.19779(17) 0.38656(19) 0.0930(7) Uani 1 1 d . . . . .

loop_
_atom_site_aniso_label
_atom_site_aniso_U_11
_atom_site_aniso_U_22
_atom_site_aniso_U_33
_atom_site_aniso_U_23
_atom_site_aniso_U_13
_atom_site_aniso_U_12
Pd_1 0.03140(6) 0.03759(7) 0.04754(8) -0.00205(4) 0.00075(5) -0.00080(4)
Br_3 0.04172(10) 0.08216(17) 0.09366(18) -0.03908(13) 0.01235(10) 0.00031(9)
S_2 0.03825(17) 0.04458(19) 0.04296(18) 0.00005(14) 0.00235(14) 0.00117(14)
N1_2 0.0361(6) 0.0405(6) 0.0483(7) -0.0003(5) -0.0001(5) -0.0025(5)
C6_2 0.0327(6) 0.0383(7) 0.0550(8) 0.0040(6) -0.0015(6) -0.0006(5)
C8_2 0.0437(9) 0.0605(12) 0.0818(15) -0.0034(10) 0.0185(10) 0.0001(8)
C5_2 0.0362(7) 0.0454(8) 0.0676(11) 0.0066(8) -0.0077(7) -0.0025(6)
C9_2 0.0387(9) 0.0659(13) 0.108(2) 0.0003(14) 0.0171(11) -0.0019(9)
C7_2 0.0347(7) 0.0443(8) 0.0602(10) 0.0010(7) 0.0046(7) 0.0010(5)
C2_2 0.0495(9) 0.0482(8) 0.0499(8) -0.0040(7) 0.0024(7) -0.0064(7)
C4_2 0.0497(9) 0.0541(10) 0.0643(11) 0.0038(8) -0.0164(9) -0.0103(8)
C3_2 0.0631(12) 0.0557(10) 0.0528(10) -0.0039(8) -0.0061(9) -0.0120(9)
C10_2 0.0329(7) 0.0582(11) 0.1009(18) 0.0042(11) -0.0020(9) -0.0032(7)
C14_2 0.0547(11) 0.0600(12) 0.0734(13) -0.0090(10) 0.0011(10) 0.0150(9)
C11_2 0.0532(9) 0.0411(8) 0.0470(8) -0.0033(6) -0.0013(7) 0.0051(7)
C12_2 0.123(2) 0.0531(11) 0.0467(10) 0.0051(8) 0.0045(12) 0.0106(13)
C13_2 0.0561(11) 0.0465(10) 0.0896(16) -0.0082(10) -0.0023(11) -0.0018(8)
C1_4 0.0414(8) 0.0497(9) 0.0551(9) -0.0068(7) 0.0063(7) -0.0092(6)
C2_4 0.0426(8) 0.0513(9) 0.0475(8) -0.0008(7) 0.0024(6) -0.0072(7)
C3_4 0.0350(6) 0.0400(7) 0.0527(8) -0.0003(6) -0.0012(6) -0.0015(5)
C4_4 0.0442(8) 0.0477(8) 0.0619(10) 0.0140(8) -0.0050(8) -0.0066(7)
C5_4 0.0494(9) 0.0536(10) 0.0516(9) 0.0066(7) -0.0059(7) -0.0011(7)
C6_4 0.0362(7) 0.0501(8) 0.0523(9) -0.0101(7) -0.0012(6) -0.0004(6)
N1_4 0.0429(8) 0.0803(12) 0.0587(9) -0.0221(9) -0.0003(7) -0.0060(8)
O1_4 0.0747(13) 0.1244(18) 0.0649(11) -0.0055(11) -0.0194(9) -0.0178(12)
O2_4 0.0733(12) 0.1241(18) 0.0805(12) -0.0219(12) 0.0032(10) -0.0509(13)

loop_
_atom_type_symbol
_atom_type_description
_atom_type_scat_dispersion_real
_atom_type_scat_dispersion_imag
_atom_type_scat_source
C C 0.0020 0.0012 'International Tables Vol C Tables 4.2.6.8 and 6.1.1.4'
N N 0.0042 0.0025 'International Tables Vol C Tables 4.2.6.8 and 6.1.1.4'
O O 0.0077 0.0045 'International Tables Vol C Tables 4.2.6.8 and 6.1.1.4'
Br Br 0.0578 1.9657 'International Tables Vol C Tables 4.2.6.8 and 6.1.1.4'
S S 0.0994 0.0945 'International Tables Vol C Tables 4.2.6.8 and 6.1.1.4'
Pd Pd -1.3766 0.7904 'International Tables Vol C Tables 4.2.6.8 and 6.1.1.4'
H H 0.0000 0.0000 'International Tables Vol C Tables 4.2.6.8 and 6.1.1.4'

loop_
_geom_angle_atom_site_label_1
_geom_angle_atom_site_label_2
_geom_angle_atom_site_label_3
_geom_angle
_geom_angle_site_symmetry_1
_geom_angle_site_symmetry_3
_geom_angle_publ_flag
C3_4 Pd_1 N1_2 175.71(7) . . ?
C3_4 Pd_1 S_2 91.08(6) . . ?
N1_2 Pd_1 S_2 84.82(4) . . ?
C3_4 Pd_1 Br_3 88.52(5) . . ?
N1_2 Pd_1 Br_3 95.59(4) . . ?
S_2 Pd_1 Br_3 179.456(13) . . ?
C7_2 S_2 C11_2 104.14(9) . . ?
C7_2 S_2 Pd_1 98.53(7) . . ?
C11_2 S_2 Pd_1 106.71(7) . . ?
C2_2 N1_2 C6_2 118.53(15) . . ?
C2_2 N1_2 Pd_1 125.14(13) . . ?
C6_2 N1_2 Pd_1 115.96(12) . . ?
N1_2 C6_2 C7_2 119.68(15) . . ?
N1_2 C6_2 C5_2 121.10(17) . . ?
C7_2 C6_2 C5_2 119.18(17) . . ?
C7_2 C8_2 C9_2 120.4(2) . . ?
C7_2 C8_2 H8_2 119.8 . . ?
C9_2 C8_2 H8_2 119.8 . . ?
C4_2 C5_2 C10_2 123.20(19) . . ?
C4_2 C5_2 C6_2 117.89(19) . . ?
C10_2 C5_2 C6_2 118.9(2) . . ?
C10_2 C9_2 C8_2 120.5(2) . . ?
C10_2 C9_2 H9_2 119.8 . . ?
C8_2 C9_2 H9_2 119.8 . . ?
C8_2 C7_2 C6_2 120.05(18) . . ?
C8_2 C7_2 S_2 120.43(17) . . ?
C6_2 C7_2 S_2 119.46(13) . . ?
N1_2 C2_2 C3_2 123.4(2) . . ?
N1_2 C2_2 H2_2 118.3 . . ?
C3_2 C2_2 H2_2 118.3 . . ?
C3_2 C4_2 C5_2 120.04(18) . . ?
C3_2 C4_2 H4_2 120.0 . . ?
C5_2 C4_2 H4_2 120.0 . . ?
C4_2 C3_2 C2_2 119.0(2) . . ?
C4_2 C3_2 H3_2 120.5 . . ?
C2_2 C3_2 H3_2 120.5 . . ?
C9_2 C10_2 C5_2 120.9(2) . . ?
C9_2 C10_2 H10_2 119.5 . . ?
C5_2 C10_2 H10_2 119.5 . . ?
C11_2 C14_2 H14A_2 109.5 . . ?
C11_2 C14_2 H14B_2 109.5 . . ?
H14A_2 C14_2 H14B_2 109.5 . . ?
C11_2 C14_2 H14C_2 109.5 . . ?
H14A_2 C14_2 H14C_2 109.5 . . ?
H14B_2 C14_2 H14C_2 109.5 . . ?
C12_2 C11_2 C13_2 112.9(2) . . ?
C12_2 C11_2 C14_2 111.2(2) . . ?
C13_2 C11_2 C14_2 109.20(18) . . ?
C12_2 C11_2 S_2 110.41(14) . . ?
C13_2 C11_2 S_2 104.30(13) . . ?
C14_2 C11_2 S_2 108.53(15) . . ?
C11_2 C12_2 H12A_2 109.5 . . ?
C11_2 C12_2 H12B_2 109.5 . . ?
H12A_2 C12_2 H12B_2 109.5 . . ?
C11_2 C12_2 H12C_2 109.5 . . ?
H12A_2 C12_2 H12C_2 109.5 . . ?
H12B_2 C12_2 H12C_2 109.5 . . ?
C11_2 C13_2 H13A_2 109.5 . . ?
C11_2 C13_2 H13B_2 109.5 . . ?
H13A_2 C13_2 H13B_2 109.5 . . ?
C11_2 C13_2 H13C_2 109.5 . . ?
H13A_2 C13_2 H13C_2 109.5 . . ?
H13B_2 C13_2 H13C_2 109.5 . . ?
C6_4 C1_4 C2_4 118.56(17) . . ?
C6_4 C1_4 H1_4 120.7 . . ?
C2_4 C1_4 H1_4 120.7 . . ?
C1_4 C2_4 C3_4 121.17(18) . . ?
C1_4 C2_4 H2_4 119.4 . . ?
C3_4 C2_4 H2_4 119.4 . . ?
C4_4 C3_4 C2_4 118.66(16) . . ?
C4_4 C3_4 Pd_1 121.35(13) . . ?
C2_4 C3_4 Pd_1 119.98(14) . . ?
C3_4 C4_4 C5_4 121.22(18) . . ?
C3_4 C4_4 H4_4 119.4 . . ?
C5_4 C4_4 H4_4 119.4 . . ?
C6_4 C5_4 C4_4 118.37(18) . . ?
C6_4 C5_4 H5_4 120.8 . . ?
C4_4 C5_4 H5_4 120.8 . . ?
C1_4 C6_4 C5_4 122.01(16) . . ?
C1_4 C6_4 N1_4 118.49(18) . . ?
C5_4 C6_4 N1_4 119.48(19) . . ?
O1_4 N1_4 O2_4 123.4(2) . . ?
O1_4 N1_4 C6_4 118.2(2) . . ?
O2_4 N1_4 C6_4 118.3(2) . . ?

loop_
_geom_bond_atom_site_label_1
_geom_bond_atom_site_label_2
_geom_bond_distance
_geom_bond_site_symmetry_2
_geom_bond_publ_flag
Pd_1 C3_4 1.9835(17) . ?
Pd_1 N1_2 2.1447(15) . ?
Pd_1 S_2 2.2868(7) . ?
Pd_1 Br_3 2.4396(6) . ?
S_2 C7_2 1.7792(19) . ?
S_2 C11_2 1.8857(19) . ?
N1_2 C2_2 1.320(2) . ?
N1_2 C6_2 1.373(2) . ?
C6_2 C7_2 1.414(3) . ?
C6_2 C5_2 1.424(2) . ?
C8_2 C7_2 1.375(3) . ?
C8_2 C9_2 1.414(3) . ?
C8_2 H8_2 0.9300 . ?
C5_2 C4_2 1.408(3) . ?
C5_2 C10_2 1.414(3) . ?
C9_2 C10_2 1.355(4) . ?
C9_2 H9_2 0.9300 . ?
C2_2 C3_2 1.410(3) . ?
C2_2 H2_2 0.9300 . ?
C4_2 C3_2 1.353(3) . ?
C4_2 H4_2 0.9300 . ?
C3_2 H3_2 0.9300 . ?
C10_2 H10_2 0.9300 . ?
C14_2 C11_2 1.524(3) . ?
C14_2 H14A_2 0.9600 . ?
C14_2 H14B_2 0.9600 . ?
C14_2 H14C_2 0.9600 . ?
C11_2 C12_2 1.514(3) . ?
C11_2 C13_2 1.521(3) . ?
C12_2 H12A_2 0.9600 . ?
C12_2 H12B_2 0.9600 . ?
C12_2 H12C_2 0.9600 . ?
C13_2 H13A_2 0.9600 . ?
C13_2 H13B_2 0.9600 . ?
C13_2 H13C_2 0.9600 . ?
C1_4 C6_4 1.381(3) . ?
C1_4 C2_4 1.383(2) . ?
C1_4 H1_4 0.9300 . ?
C2_4 C3_4 1.402(2) . ?
C2_4 H2_4 0.9300 . ?
C3_4 C4_4 1.379(3) . ?
C4_4 C5_4 1.397(3) . ?
C4_4 H4_4 0.9300 . ?
C5_4 C6_4 1.383(3) . ?
C5_4 H5_4 0.9300 . ?
C6_4 N1_4 1.458(2) . ?
N1_4 O1_4 1.215(3) . ?
N1_4 O2_4 1.232(3) . ?

loop_
_geom_torsion_atom_site_label_1
_geom_torsion_atom_site_label_2
_geom_torsion_atom_site_label_3
_geom_torsion_atom_site_label_4
_geom_torsion
_geom_torsion_site_symmetry_1
_geom_torsion_site_symmetry_2
_geom_torsion_site_symmetry_3
_geom_torsion_site_symmetry_4
_geom_torsion_publ_flag
C2_2 N1_2 C6_2 C7_2 179.19(17) . . . . ?
Pd_1 N1_2 C6_2 C7_2 -7.4(2) . . . . ?
C2_2 N1_2 C6_2 C5_2 -3.1(3) . . . . ?
Pd_1 N1_2 C6_2 C5_2 170.27(13) . . . . ?
N1_2 C6_2 C5_2 C4_2 2.5(3) . . . . ?
C7_2 C6_2 C5_2 C4_2 -179.84(17) . . . . ?
N1_2 C6_2 C5_2 C10_2 -176.13(18) . . . . ?
C7_2 C6_2 C5_2 C10_2 1.6(3) . . . . ?
C7_2 C8_2 C9_2 C10_2 -0.8(4) . . . . ?
C9_2 C8_2 C7_2 C6_2 2.9(3) . . . . ?
C9_2 C8_2 C7_2 S_2 -179.78(19) . . . . ?
N1_2 C6_2 C7_2 C8_2 174.50(18) . . . . ?
C5_2 C6_2 C7_2 C8_2 -3.2(3) . . . . ?
N1_2 C6_2 C7_2 S_2 -2.9(2) . . . . ?
C5_2 C6_2 C7_2 S_2 179.42(13) . . . . ?
C11_2 S_2 C7_2 C8_2 83.00(19) . . . . ?
Pd_1 S_2 C7_2 C8_2 -167.27(17) . . . . ?
C11_2 S_2 C7_2 C6_2 -99.65(15) . . . . ?
Pd_1 S_2 C7_2 C6_2 10.09(15) . . . . ?
C6_2 N1_2 C2_2 C3_2 1.5(3) . . . . ?
Pd_1 N1_2 C2_2 C3_2 -171.25(16) . . . . ?
C10_2 C5_2 C4_2 C3_2 178.4(2) . . . . ?
C6_2 C5_2 C4_2 C3_2 -0.1(3) . . . . ?
C5_2 C4_2 C3_2 C2_2 -1.5(3) . . . . ?
N1_2 C2_2 C3_2 C4_2 0.8(3) . . . . ?
C8_2 C9_2 C10_2 C5_2 -0.8(4) . . . . ?
C4_2 C5_2 C10_2 C9_2 -178.1(2) . . . . ?
C6_2 C5_2 C10_2 C9_2 0.5(3) . . . . ?
C7_2 S_2 C11_2 C12_2 60.2(2) . . . . ?
Pd_1 S_2 C11_2 C12_2 -43.37(19) . . . . ?
C7_2 S_2 C11_2 C13_2 -178.20(15) . . . . ?
Pd_1 S_2 C11_2 C13_2 78.19(15) . . . . ?
C7_2 S_2 C11_2 C14_2 -61.88(16) . . . . ?
Pd_1 S_2 C11_2 C14_2 -165.49(13) . . . . ?
C6_4 C1_4 C2_4 C3_4 -0.9(3) . . . . ?
C1_4 C2_4 C3_4 C4_4 0.7(3) . . . . ?
C1_4 C2_4 C3_4 Pd_1 -177.60(15) . . . . ?
C2_4 C3_4 C4_4 C5_4 0.1(3) . . . . ?
Pd_1 C3_4 C4_4 C5_4 178.39(16) . . . . ?
C3_4 C4_4 C5_4 C6_4 -0.6(3) . . . . ?
C2_4 C1_4 C6_4 C5_4 0.4(3) . . . . ?
C2_4 C1_4 C6_4 N1_4 -178.18(18) . . . . ?
C4_4 C5_4 C6_4 C1_4 0.4(3) . . . . ?
C4_4 C5_4 C6_4 N1_4 178.95(19) . . . . ?
C1_4 C6_4 N1_4 O1_4 170.2(2) . . . . ?
C5_4 C6_4 N1_4 O1_4 -8.4(3) . . . . ?
C1_4 C6_4 N1_4 O2_4 -10.5(3) . . . . ?
C5_4 C6_4 N1_4 O2_4 170.9(2) . . . . ?
